data_1528504
loop_
_publ_author_name
'Fukuda, K.'
'Orito, T.'
'Iwata, T.'

_publ_section_title
;
 Structural disorder in Ba0.6 Sr0.4 Al2 O4
;
_journal_name_full 'Journal of Solid State Chemistry'
_journal_page_first 3662
_journal_page_last 3666
_journal_volume 178
_journal_year 2005
_chemical_formula_sum 'Al2 Ba0.6 O4 Sr0.4'
_chemical_name_systematic '(Ba0.6 Sr0.4) Al2 O4'
_space_group_IT_number 182
_symmetry_space_group_name_Hall 'P 6c 2c'
_symmetry_space_group_name_H-M 'P 63 2 2'
_cell_angle_alpha 90
_cell_angle_beta 90
_cell_angle_gamma 120
_cell_formula_units_Z 2
_cell_length_a 5.1879
_cell_length_b 5.1879
_cell_length_c 8.6385
_cell_volume 201.350
_citation_journal_id_ASTM JSSCBI
_cod_data_source_file Fukuda_JSSCBI_2005_708.cif
_cod_data_source_block Al2Ba0.6O4Sr0.4
_cod_original_cell_volume 201.3503
_cod_database_code 1528504

loop_
_symmetry_equiv_pos_as_xyz
x,y,z
x-y,x,z+1/2
-y,x-y,z
-x,-y,z+1/2
-x+y,-x,z
y,-x+y,z+1/2
-y,-x,-z+1/2
x-y,-y,-z
x,x-y,-z+1/2
y,x,-z
-x+y,y,-z+1/2
-x,-x+y,-z

loop_
_atom_site_label
_atom_site_type_symbol
_atom_site_fract_x
_atom_site_fract_y
_atom_site_fract_z
_atom_site_occupancy
_atom_site_U_iso_or_equiv
O2 O-2 0.366 0.007 0.0314 0.5 0.0
O1 O-2 0.388 0.776 0.75 0.3333 0.0
Al1 Al+3 0.3333 0.6667 0.9452 1 0.0
Ba1 Ba+2 0 0 0.2616 0.3 0.0
Sr1 Sr+2 0 0 0.2616 0.2 0.0
